data_7034917
loop_
_publ_author_name
'Matz, Dallas L.'
'Jones, Donald G.'
'Roewe, Kimberly D.'
'Gorbet, Michael-Joseph'
'Zhang, Zhan'
'Chen, Zhuqi'
'Prior, Timothy J.'
'Archibald, Stephen J.'
'Yin, Guochuan'
'Hubin, Timothy J.'

_publ_section_title
;
 Synthesis, structural studies, kinetic stability, and oxidation catalysis
 of the late first row transition metal complexes of
 4,10-dimethyl-1,4,7,10-tetraazabicyclo[6.5.2]pentadecane.
;
_journal_issue 27
_journal_name_full 'Dalton transactions (Cambridge, England : 2003)'
_journal_page_first 12210
_journal_page_last 12224
_journal_paper_doi 10.1039/c5dt00742a
_journal_volume 44
_journal_year 2015
_chemical_formula_moiety
;
C15 H33 N4 O3 Zn, F6 P
;
_chemical_formula_sum 'C15 H33 F6 N4 O3 P Zn'
_chemical_formula_weight 527.79
_space_group_crystal_system trigonal
_space_group_IT_number 161
_space_group_name_Hall 'R 3 -2"c'
_space_group_name_H-M_alt 'R 3 c :H'
_symmetry_space_group_name_Hall 'R 3 -2"c'
_symmetry_space_group_name_H-M 'R 3 c :H'
_atom_sites_solution_hydrogens mixed
_audit_creation_method SHELXL-2014/7
_audit_update_record
;
2015-02-17 deposited with the CCDC.
2015-04-15 downloaded from the CCDC.
;
_cell_angle_alpha 90
_cell_angle_beta 90
_cell_angle_gamma 120
_cell_formula_units_Z 18
_cell_length_a 25.8872(12)
_cell_length_b 25.8872(12)
_cell_length_c 17.1214(8)
_cell_measurement_reflns_used 35977
_cell_measurement_temperature 150(2)
_cell_measurement_theta_max 33.9
_cell_measurement_theta_min 2.55
_cell_volume 9936.7(8)
_computing_cell_refinement 'Stoe X-AREA'
_computing_data_collection 'Stoe X-AREA'
_computing_data_reduction 'Stoe X-AREA'
_computing_structure_refinement 'SHELXL-2014/7 (Sheldrick, 2014)'
_computing_structure_solution SHELXS-86
_diffrn_ambient_temperature 150(2)
_diffrn_detector_area_resol_mean 6.67
_diffrn_measured_fraction_theta_full 1.000
_diffrn_measured_fraction_theta_max 1.000
_diffrn_measurement_device_type 'Stoe IPDS2'
_diffrn_measurement_method \w-scans
_diffrn_radiation_type MoK\a
_diffrn_radiation_wavelength 0.71073
_diffrn_reflns_av_R_equivalents 0.0804
_diffrn_reflns_av_unetI/netI 0.0397
_diffrn_reflns_laue_measured_fraction_full 1.000
_diffrn_reflns_laue_measured_fraction_max 1.000
_diffrn_reflns_limit_h_max 34
_diffrn_reflns_limit_h_min -36
_diffrn_reflns_limit_k_max 36
_diffrn_reflns_limit_k_min -36
_diffrn_reflns_limit_l_max 24
_diffrn_reflns_limit_l_min -24
_diffrn_reflns_number 54418
_diffrn_reflns_point_group_measured_fraction_full 1.000
_diffrn_reflns_point_group_measured_fraction_max 1.000
_diffrn_reflns_theta_full 25.242
_diffrn_reflns_theta_max 29.999
_diffrn_reflns_theta_min 2.547
_diffrn_source 'fine-focus sealed tube'
_exptl_absorpt_coefficient_mu 1.259
_exptl_absorpt_correction_T_max 0.893
_exptl_absorpt_correction_T_min 0.630
_exptl_absorpt_correction_type empirical
_exptl_absorpt_process_details
;
Empirical absorption correction applied within Sortav 
(Blessing, 1995)
;
_exptl_crystal_colour colourless
_exptl_crystal_density_diffrn 1.588
_exptl_crystal_description 'hexagonal plate'
_exptl_crystal_F_000 4932
_exptl_crystal_size_max 0.300
_exptl_crystal_size_mid 0.250
_exptl_crystal_size_min 0.150
_refine_diff_density_max 0.648
_refine_diff_density_min -0.393
_refine_diff_density_rms 0.083
_refine_ls_abs_structure_details
;
 Flack x determined using 2346 quotients [(I+)-(I-)]/[(I+)+(I-)]
 (Parsons, Flack and Wagner, Acta Cryst. B69 (2013) 249-259).
;
_refine_ls_abs_structure_Flack 0.006(5)
_refine_ls_extinction_method none
_refine_ls_goodness_of_fit_ref 0.994
_refine_ls_hydrogen_treatment mixed
_refine_ls_matrix_type full
_refine_ls_number_parameters 278
_refine_ls_number_reflns 6458
_refine_ls_number_restraints 7
_refine_ls_restrained_S_all 0.995
_refine_ls_R_factor_all 0.0546
_refine_ls_R_factor_gt 0.0429
_refine_ls_shift/su_max 0.001
_refine_ls_shift/su_mean 0.000
_refine_ls_structure_factor_coef Fsqd
_refine_ls_weighting_details 'w=1/[\s^2^(Fo^2^)+(0.0748P)^2^] where P=(Fo^2^+2Fc^2^)/3'
_refine_ls_weighting_scheme calc
_refine_ls_wR_factor_gt 0.1042
_refine_ls_wR_factor_ref 0.1106
_reflns_Friedel_coverage 0.994
_reflns_friedel_fraction_full 0.999
_reflns_friedel_fraction_max 1.000
_reflns_number_gt 5468
_reflns_number_total 6458
_reflns_threshold_expression 'I > 2\s(I)'
_cod_data_source_file c5dt00742a2.cif
_cod_data_source_block sja23_09
_cod_depositor_comments 'Adding full bibliography for 7034911--7034917.cif.'
_cod_original_cell_volume 9936.6(10)
_cod_database_code 7034917
_shelx_shelxl_version_number 2014/7
_shelx_space_group_comment
;
The symmetry employed for this shelxl refinement is uniquely defined
by the following loop, which should always be used as a source of
symmetry information in preference to the above space-group names.
They are only intended as comments.
;
_shelx_estimated_absorpt_t_min 0.704
_shelx_estimated_absorpt_t_max 0.834

loop_
_space_group_symop_operation_xyz
'x, y, z'
'-y, x-y, z'
'-y, -x, z+1/2'
'-x+y, -x, z'
'x, x-y, z+1/2'
'-x+y, y, z+1/2'
'x+2/3, y+1/3, z+1/3'
'-y+2/3, x-y+1/3, z+1/3'
'-y+2/3, -x+1/3, z+5/6'
'-x+y+2/3, -x+1/3, z+1/3'
'x+2/3, x-y+1/3, z+5/6'
'-x+y+2/3, y+1/3, z+5/6'
'x+1/3, y+2/3, z+2/3'
'-y+1/3, x-y+2/3, z+2/3'
'-y+1/3, -x+2/3, z+7/6'
'-x+y+1/3, -x+2/3, z+2/3'
'x+1/3, x-y+2/3, z+7/6'
'-x+y+1/3, y+2/3, z+7/6'

loop_
_atom_site_label
_atom_site_type_symbol
_atom_site_fract_x
_atom_site_fract_y
_atom_site_fract_z
_atom_site_U_iso_or_equiv
_atom_site_adp_type
_atom_site_occupancy
_atom_site_site_symmetry_order
_atom_site_calc_flag
_atom_site_refinement_flags_posn
_atom_site_refinement_flags_adp
C1 C 0.6370(3) 0.0853(3) 0.8337(5) 0.0602(17) Uani 1 1 d . .
H1A H 0.6542 0.0606 0.8516 0.072 Uiso 1 1 calc R U
H1B H 0.6093 0.0641 0.7900 0.072 Uiso 1 1 calc R U
C2 C 0.6027(3) 0.0940(3) 0.9014(5) 0.0620(18) Uani 1 1 d . .
H2A H 0.5836 0.1167 0.8828 0.074 Uiso 1 1 calc R U
H2B H 0.5709 0.0547 0.9204 0.074 Uiso 1 1 calc R U
C3 C 0.6205(3) 0.1540(3) 1.0196(5) 0.0562(16) Uani 1 1 d . U
H3A H 0.5924 0.1233 1.0564 0.067 Uiso 1 1 calc R U
H3B H 0.5980 0.1691 0.9896 0.067 Uiso 1 1 calc R U
C4 C 0.6703(4) 0.2057(4) 1.0661(4) 0.068(2) Uani 1 1 d . U
H4A H 0.6585 0.2362 1.0749 0.082 Uiso 1 1 calc R U
H4B H 0.6732 0.1904 1.1179 0.082 Uiso 1 1 calc R U
C5 C 0.7713(4) 0.2169(4) 1.0665(4) 0.066(2) Uani 1 1 d . .
H5A H 0.7467 0.1806 1.0979 0.079 Uiso 1 1 calc R U
H5B H 0.7992 0.2488 1.1023 0.079 Uiso 1 1 calc R U
C6 C 0.8065(3) 0.2043(4) 1.0070(4) 0.0576(16) Uani 1 1 d . .
H6A H 0.8296 0.1885 1.0339 0.069 Uiso 1 1 calc R U
H6B H 0.8351 0.2419 0.9806 0.069 Uiso 1 1 calc R U
C7 C 0.8031(3) 0.1559(3) 0.8847(4) 0.0488(13) Uani 1 1 d . .
H7A H 0.8264 0.1385 0.9067 0.059 Uiso 1 1 calc R U
H7B H 0.8317 0.1967 0.8666 0.059 Uiso 1 1 calc R U
C8 C 0.7687(4) 0.1197(4) 0.8167(5) 0.0624(18) Uani 1 1 d . .
H8A H 0.7972 0.1166 0.7811 0.075 Uiso 1 1 calc R U
H8B H 0.7409 0.0789 0.8359 0.075 Uiso 1 1 calc R U
C9 C 0.7334(4) 0.1388(4) 0.7693(4) 0.0605(18) Uani 1 1 d . .
H9A H 0.7614 0.1786 0.7473 0.073 Uiso 1 1 calc R U
H9B H 0.7164 0.1109 0.7247 0.073 Uiso 1 1 calc R U
C10 C 0.6640(3) 0.0892(3) 1.0049(5) 0.061(2) Uani 1 1 d . .
H10A H 0.6345 0.0468 0.9948 0.074 Uiso 1 1 calc R U
H10B H 0.6640 0.0959 1.0619 0.074 Uiso 1 1 calc R U
C11 C 0.7259(3) 0.0997(3) 0.9821(4) 0.0537(16) Uani 1 1 d . .
H11A H 0.7454 0.0952 1.0293 0.064 Uiso 1 1 calc R U
H11B H 0.7208 0.0685 0.9444 0.064 Uiso 1 1 calc R U
C12 C 0.7587(5) 0.3000(4) 1.0305(5) 0.072(2) Uani 1 1 d . .
H12A H 0.7322 0.3117 1.0051 0.108 Uiso 1 1 calc R U
H12B H 0.7653 0.3136 1.0849 0.108 Uiso 1 1 calc R U
H12C H 0.7970 0.3183 1.0028 0.108 Uiso 1 1 calc R U
C14 C 0.8043(2) 0.3173(2) 0.8254(3) 0.0330(9) Uani 1 1 d . .
C13 C 0.6613(4) 0.1689(4) 0.7479(4) 0.067(2) Uani 1 1 d . .
H13A H 0.6939 0.2077 0.7306 0.100 Uiso 1 1 calc R U
H13B H 0.6451 0.1420 0.7030 0.100 Uiso 1 1 calc R U
H13C H 0.6297 0.1742 0.7715 0.100 Uiso 1 1 calc R U
C15 C 0.8659(3) 0.3529(3) 0.7925(4) 0.0476(13) Uani 1 1 d . .
H15A H 0.8951 0.3642 0.8347 0.071 Uiso 1 1 calc R U
H15B H 0.8703 0.3889 0.7673 0.071 Uiso 1 1 calc R U
H15C H 0.8725 0.3288 0.7539 0.071 Uiso 1 1 calc R U
N1 N 0.6844(2) 0.1427(2) 0.8070(3) 0.0453(11) Uani 1 1 d . .
N2 N 0.64394(19) 0.1263(2) 0.9649(3) 0.0388(9) Uani 1 1 d . .
N3 N 0.7318(2) 0.2360(2) 1.0283(3) 0.0442(10) Uani 1 1 d . .
N4 N 0.7662(2) 0.1597(2) 0.9467(3) 0.0421(10) Uani 1 1 d . .
O2 O 0.79075(16) 0.26747(16) 0.8555(2) 0.0364(7) Uani 1 1 d . .
O3 O 0.7692(2) 0.33754(18) 0.8222(3) 0.0502(10) Uani 1 1 d . .
P1 P 0.75751(6) 0.05600(6) 1.21434(8) 0.0368(3) Uani 1 1 d . .
F1 F 0.7283(4) -0.0120(2) 1.2374(4) 0.101(2) Uani 1 1 d . .
F2 F 0.8143(2) 0.0725(3) 1.2657(4) 0.109(2) Uani 1 1 d . .
F3 F 0.7010(2) 0.0440(4) 1.1683(4) 0.124(3) Uani 1 1 d . .
F4 F 0.7277(4) 0.0622(4) 1.2922(4) 0.113(2) Uani 1 1 d . .
F5 F 0.7854(4) 0.1237(2) 1.1944(5) 0.125(3) Uani 1 1 d . .
F6 F 0.7867(5) 0.0498(5) 1.1404(3) 0.135(3) Uani 1 1 d . .
Zn1 Zn 0.71673(2) 0.20049(2) 0.90718(3) 0.02404(11) Uani 1 1 d . .
O1 O 0.67121(19) 0.24987(19) 0.8886(3) 0.0425(8) Uani 1 1 d D .
H1C H 0.697(3) 0.280(3) 0.862(4) 0.064 Uiso 1 1 d D U
H1D H 0.634(2) 0.239(4) 0.873(5) 0.064 Uiso 1 1 d D U

loop_
_atom_site_aniso_label
_atom_site_aniso_U_11
_atom_site_aniso_U_22
_atom_site_aniso_U_33
_atom_site_aniso_U_23
_atom_site_aniso_U_13
_atom_site_aniso_U_12
C1 0.055(4) 0.039(3) 0.066(4) -0.015(3) -0.006(3) 0.008(3)
C2 0.032(3) 0.047(3) 0.082(5) -0.008(3) -0.002(3) 0.001(3)
C3 0.049(3) 0.065(4) 0.062(4) 0.014(3) 0.021(3) 0.034(3)
C4 0.081(5) 0.093(6) 0.050(3) 0.004(3) 0.020(3) 0.058(5)
C5 0.074(5) 0.085(5) 0.046(3) -0.010(3) -0.025(3) 0.045(5)
C6 0.049(3) 0.065(4) 0.069(4) -0.004(3) -0.015(3) 0.035(3)
C7 0.043(3) 0.038(3) 0.073(4) 0.008(3) 0.009(3) 0.026(2)
C8 0.063(4) 0.050(4) 0.075(4) 0.007(3) 0.014(4) 0.029(3)
C9 0.063(4) 0.058(4) 0.064(4) -0.019(3) 0.000(3) 0.032(3)
C10 0.060(4) 0.049(4) 0.081(5) 0.036(3) 0.032(4) 0.032(3)
C11 0.060(4) 0.048(3) 0.067(4) 0.027(3) 0.021(3) 0.037(3)
C12 0.100(7) 0.052(4) 0.062(4) -0.027(3) -0.021(4) 0.037(4)
C14 0.031(2) 0.0225(19) 0.044(2) -0.0007(17) 0.0068(19) 0.0121(17)
C13 0.081(5) 0.085(6) 0.040(3) -0.013(3) -0.019(3) 0.046(5)
C15 0.035(3) 0.038(3) 0.066(4) 0.008(2) 0.015(2) 0.015(2)
N1 0.049(3) 0.046(3) 0.037(2) -0.0087(19) -0.0042(19) 0.020(2)
N2 0.0270(18) 0.032(2) 0.052(2) 0.0056(18) 0.0075(18) 0.0109(16)
N3 0.054(3) 0.041(2) 0.038(2) -0.0095(18) -0.007(2) 0.024(2)
N4 0.035(2) 0.038(2) 0.058(3) 0.015(2) 0.0062(19) 0.0221(19)
O2 0.0310(17) 0.0260(15) 0.053(2) 0.0084(14) 0.0105(15) 0.0149(13)
O3 0.040(2) 0.0279(18) 0.086(3) 0.0098(19) 0.011(2) 0.0192(16)
P1 0.0339(6) 0.0368(6) 0.0394(6) 0.0053(5) 0.0018(5) 0.0175(5)
F1 0.148(6) 0.045(2) 0.088(4) 0.007(2) -0.011(4) 0.032(3)
F2 0.056(3) 0.140(6) 0.101(4) 0.061(4) -0.015(3) 0.026(3)
F3 0.052(3) 0.156(6) 0.111(5) 0.055(4) -0.031(3) 0.012(3)
F4 0.164(7) 0.161(7) 0.070(3) 0.010(4) 0.028(4) 0.123(6)
F5 0.143(6) 0.052(3) 0.136(6) 0.039(3) -0.044(5) 0.017(3)
F6 0.189(9) 0.208(9) 0.060(3) 0.014(4) 0.048(4) 0.138(8)
Zn1 0.0210(2) 0.0224(2) 0.02889(18) -0.00027(18) -0.00104(18) 0.01100(19)
O1 0.0368(19) 0.041(2) 0.054(2) 0.0034(17) 0.0005(17) 0.0232(17)

loop_
_atom_type_symbol
_atom_type_description
_atom_type_scat_dispersion_real
_atom_type_scat_dispersion_imag
_atom_type_scat_source
C C 0.0033 0.0016 'International Tables Vol C Tables 4.2.6.8 and 6.1.1.4'
H H 0.0000 0.0000 'International Tables Vol C Tables 4.2.6.8 and 6.1.1.4'
N N 0.0061 0.0033 'International Tables Vol C Tables 4.2.6.8 and 6.1.1.4'
O O 0.0106 0.0060 'International Tables Vol C Tables 4.2.6.8 and 6.1.1.4'
P P 0.1023 0.0942 'International Tables Vol C Tables 4.2.6.8 and 6.1.1.4'
F F 0.0171 0.0103 'International Tables Vol C Tables 4.2.6.8 and 6.1.1.4'
Zn Zn 0.2839 1.4301 'International Tables Vol C Tables 4.2.6.8 and 6.1.1.4'

loop_
_geom_angle_atom_site_label_1
_geom_angle_atom_site_label_2
_geom_angle_atom_site_label_3
_geom_angle
N1 C1 C2 109.9(5)
N1 C1 H1A 109.7
C2 C1 H1A 109.7
N1 C1 H1B 109.7
C2 C1 H1B 109.7
H1A C1 H1B 108.2
N2 C2 C1 109.5(5)
N2 C2 H2A 109.8
C1 C2 H2A 109.8
N2 C2 H2B 109.8
C1 C2 H2B 109.8
H2A C2 H2B 108.2
N2 C3 C4 112.3(5)
N2 C3 H3A 109.1
C4 C3 H3A 109.1
N2 C3 H3B 109.1
C4 C3 H3B 109.1
H3A C3 H3B 107.9
N3 C4 C3 115.7(5)
N3 C4 H4A 108.4
C3 C4 H4A 108.4
N3 C4 H4B 108.4
C3 C4 H4B 108.4
H4A C4 H4B 107.4
N3 C5 C6 111.4(5)
N3 C5 H5A 109.3
C6 C5 H5A 109.3
N3 C5 H5B 109.3
C6 C5 H5B 109.3
H5A C5 H5B 108.0
C5 C6 N4 111.5(6)
C5 C6 H6A 109.3
N4 C6 H6A 109.3
C5 C6 H6B 109.3
N4 C6 H6B 109.3
H6A C6 H6B 108.0
N4 C7 C8 114.0(6)
N4 C7 H7A 108.7
C8 C7 H7A 108.7
N4 C7 H7B 108.7
C8 C7 H7B 108.7
H7A C7 H7B 107.6
C9 C8 C7 119.7(6)
C9 C8 H8A 107.4
C7 C8 H8A 107.4
C9 C8 H8B 107.4
C7 C8 H8B 107.4
H8A C8 H8B 106.9
N1 C9 C8 118.7(7)
N1 C9 H9A 107.6
C8 C9 H9A 107.6
N1 C9 H9B 107.6
C8 C9 H9B 107.6
H9A C9 H9B 107.1
N2 C10 C11 116.4(5)
N2 C10 H10A 108.2
C11 C10 H10A 108.2
N2 C10 H10B 108.2
C11 C10 H10B 108.2
H10A C10 H10B 107.4
N4 C11 C10 114.3(5)
N4 C11 H11A 108.7
C10 C11 H11A 108.7
N4 C11 H11B 108.7
C10 C11 H11B 108.7
H11A C11 H11B 107.6
N3 C12 H12A 109.5
N3 C12 H12B 109.5
H12A C12 H12B 109.5
N3 C12 H12C 109.5
H12A C12 H12C 109.5
H12B C12 H12C 109.5
O3 C14 O2 123.7(4)
O3 C14 C15 119.7(5)
O2 C14 C15 116.6(5)
N1 C13 H13A 109.5
N1 C13 H13B 109.5
H13A C13 H13B 109.5
N1 C13 H13C 109.5
H13A C13 H13C 109.5
H13B C13 H13C 109.5
C14 C15 H15A 109.5
C14 C15 H15B 109.5
H15A C15 H15B 109.5
C14 C15 H15C 109.5
H15A C15 H15C 109.5
H15B C15 H15C 109.5
C1 N1 C9 112.6(6)
C1 N1 C13 110.6(6)
C9 N1 C13 106.7(6)
C1 N1 Zn1 107.3(4)
C9 N1 Zn1 110.4(4)
C13 N1 Zn1 109.2(4)
C2 N2 C10 111.6(6)
C2 N2 C3 112.8(5)
C10 N2 C3 112.7(5)
C2 N2 Zn1 103.6(4)
C10 N2 Zn1 111.1(4)
C3 N2 Zn1 104.3(4)
C12 N3 C5 110.6(6)
C12 N3 C4 111.1(7)
C5 N3 C4 111.0(6)
C12 N3 Zn1 112.5(4)
C5 N3 Zn1 106.3(4)
C4 N3 Zn1 105.1(4)
C7 N4 C11 111.4(5)
C7 N4 C6 108.9(5)
C11 N4 C6 111.8(5)
C7 N4 Zn1 112.1(4)
C11 N4 Zn1 111.1(4)
C6 N4 Zn1 101.2(4)
C14 O2 Zn1 135.1(3)
F6 P1 F3 91.4(5)
F6 P1 F5 87.8(5)
F3 P1 F5 88.6(4)
F6 P1 F2 92.7(5)
F3 P1 F2 174.8(5)
F5 P1 F2 88.4(4)
F6 P1 F1 94.4(5)
F3 P1 F1 91.4(4)
F5 P1 F1 177.8(5)
F2 P1 F1 91.4(4)
F6 P1 F4 179.1(4)
F3 P1 F4 89.5(5)
F5 P1 F4 92.6(5)
F2 P1 F4 86.5(4)
F1 P1 F4 85.2(4)
O2 Zn1 N4 90.98(16)
O2 Zn1 N2 174.50(17)
N4 Zn1 N2 83.52(18)
O2 Zn1 N1 96.83(18)
N4 Zn1 N1 91.7(2)
N2 Zn1 N1 83.3(2)
O2 Zn1 O1 89.52(15)
N4 Zn1 O1 169.13(19)
N2 Zn1 O1 95.90(17)
N1 Zn1 O1 99.01(19)
O2 Zn1 N3 99.07(18)
N4 Zn1 N3 83.3(2)
N2 Zn1 N3 80.46(19)
N1 Zn1 N3 163.41(19)
O1 Zn1 N3 85.86(18)
Zn1 O1 H1C 102(6)
Zn1 O1 H1D 133(6)
H1C O1 H1D 110(7)

loop_
_geom_bond_atom_site_label_1
_geom_bond_atom_site_label_2
_geom_bond_distance
C1 N1 1.449(9)
C1 C2 1.546(11)
C1 H1A 0.9900
C1 H1B 0.9900
C2 N2 1.459(9)
C2 H2A 0.9900
C2 H2B 0.9900
C3 N2 1.482(8)
C3 C4 1.537(13)
C3 H3A 0.9900
C3 H3B 0.9900
C4 N3 1.525(10)
C4 H4A 0.9900
C4 H4B 0.9900
C5 N3 1.489(9)
C5 C6 1.507(11)
C5 H5A 0.9900
C5 H5B 0.9900
C6 N4 1.511(9)
C6 H6A 0.9900
C6 H6B 0.9900
C7 N4 1.463(8)
C7 C8 1.481(11)
C7 H7A 0.9900
C7 H7B 0.9900
C8 C9 1.480(12)
C8 H8A 0.9900
C8 H8B 0.9900
C9 N1 1.472(9)
C9 H9A 0.9900
C9 H9B 0.9900
C10 N2 1.471(8)
C10 C11 1.534(9)
C10 H10A 0.9900
C10 H10B 0.9900
C11 N4 1.499(7)
C11 H11A 0.9900
C11 H11B 0.9900
C12 N3 1.443(9)
C12 H12A 0.9800
C12 H12B 0.9800
C12 H12C 0.9800
C14 O3 1.256(6)
C14 O2 1.265(6)
C14 C15 1.497(7)
C13 N1 1.499(9)
C13 H13A 0.9800
C13 H13B 0.9800
C13 H13C 0.9800
C15 H15A 0.9800
C15 H15B 0.9800
C15 H15C 0.9800
N1 Zn1 2.151(5)
N2 Zn1 2.143(4)
N3 Zn1 2.222(5)
N4 Zn1 2.138(4)
O2 Zn1 2.034(4)
P1 F6 1.523(5)
P1 F3 1.550(5)
P1 F5 1.563(5)
P1 F2 1.579(5)
P1 F1 1.581(5)
P1 F4 1.588(6)
Zn1 O1 2.152(4)
O1 H1C 0.86(5)
O1 H1D 0.91(5)

loop_
_geom_hbond_atom_site_label_D
_geom_hbond_atom_site_label_H
_geom_hbond_atom_site_label_A
_geom_hbond_distance_DH
_geom_hbond_distance_HA
_geom_hbond_distance_DA
_geom_hbond_angle_DHA
_geom_hbond_site_symmetry_A
O1 H1C O3 0.86(5) 1.85(5) 2.669(6) 160(8) .
O1 H1D O3 0.91(5) 1.82(5) 2.705(6) 166(8) 4_665

loop_
_geom_torsion_atom_site_label_1
_geom_torsion_atom_site_label_2
_geom_torsion_atom_site_label_3
_geom_torsion_atom_site_label_4
_geom_torsion
N1 C1 C2 N2 -58.1(8)
N2 C3 C4 N3 24.1(9)
N3 C5 C6 N4 -54.2(9)
N4 C7 C8 C9 63.1(9)
C7 C8 C9 N1 -61.8(10)
N2 C10 C11 N4 22.0(10)
C2 C1 N1 C9 155.1(6)
C2 C1 N1 C13 -85.6(7)
C2 C1 N1 Zn1 33.5(7)
C8 C9 N1 C1 -64.1(8)
C8 C9 N1 C13 174.3(7)
C8 C9 N1 Zn1 55.8(8)
C1 C2 N2 C10 -71.0(7)
C1 C2 N2 C3 160.9(6)
C1 C2 N2 Zn1 48.6(7)
C11 C10 N2 C2 100.3(8)
C11 C10 N2 C3 -131.5(7)
C11 C10 N2 Zn1 -14.8(9)
C4 C3 N2 C2 -158.5(6)
C4 C3 N2 C10 73.9(7)
C4 C3 N2 Zn1 -46.7(6)
C6 C5 N3 C12 -99.4(8)
C6 C5 N3 C4 136.9(7)
C6 C5 N3 Zn1 23.1(8)
C3 C4 N3 C12 132.8(7)
C3 C4 N3 C5 -103.8(7)
C3 C4 N3 Zn1 10.8(8)
C8 C7 N4 C11 64.0(7)
C8 C7 N4 C6 -172.2(6)
C8 C7 N4 Zn1 -61.2(6)
C10 C11 N4 C7 -143.3(6)
C10 C11 N4 C6 94.6(7)
C10 C11 N4 Zn1 -17.6(8)
C5 C6 N4 C7 171.8(6)
C5 C6 N4 C11 -64.8(7)
C5 C6 N4 Zn1 53.6(6)
O3 C14 O2 Zn1 0.9(9)
C15 C14 O2 Zn1 -179.4(4)
